data_4344840
loop_
_publ_author_name
'Ye, Yingxiang'
'Xiong, Shunshun'
'Wu, Xiaonan'
'Zhang, Liuqin'
'Li, Ziyin'
'Wang, Lihua'
'Ma, Xiuling'
'Chen, Qian-Huo'
'Zhang, Zhangjing'
'Xiang, Shengchang'

_publ_section_title
;
 Microporous Metal-Organic Framework Stabilized by Balanced Multiple
 Host-Couteranion Hydrogen-Bonding Interactions for High-Density CO2
 Capture at Ambient Conditions.
;
_journal_issue 1
_journal_name_full 'Inorganic chemistry'
_journal_page_first 292
_journal_paper_doi 10.1021/acs.inorgchem.5b02316
_journal_volume 55
_journal_year 2015
_chemical_formula_moiety '0.5(C72 H48 Cl2 Cu8 N24 O24), 4(Cl0.75 O3)'
_chemical_formula_sum 'C36 H24 Cl4 Cu4 N12 O24'
_chemical_formula_weight 1404.63
_chemical_name_systematic
;
 ?
;
_space_group_crystal_system tetragonal
_space_group_IT_number 139
_space_group_name_Hall '-I 4 2'
_space_group_name_H-M_alt 'I 4/m m m'
_symmetry_space_group_name_Hall '-I 4 2'
_symmetry_space_group_name_H-M 'I 4/m m m'
_atom_sites_solution_hydrogens geom
_atom_sites_solution_primary direct
_audit_creation_date 2015-08-13
_audit_creation_method
;
Olex2 1.2
(compiled 2015.01.26 svn.r3150 for OlexSys, GUI svn.r4998)
;
_cell_angle_alpha 90
_cell_angle_beta 90
_cell_angle_gamma 90
_cell_formula_units_Z 2
_cell_length_a 14.2066(2)
_cell_length_b 14.2066(2)
_cell_length_c 19.8137(4)
_cell_measurement_temperature 150
_cell_volume 3998.95(11)
_computing_molecular_graphics 'Olex2 (Dolomanov et al., 2009)'
_computing_publication_material 'Olex2 (Dolomanov et al., 2009)'
_computing_structure_refinement 'ShelXL (Sheldrick, 2008)'
_computing_structure_solution 'SIR2004 (Burla et al., 2007)'
_diffrn_ambient_temperature 150
_diffrn_measured_fraction_theta_full 0.998
_diffrn_measured_fraction_theta_max 0.990
_diffrn_measurement_device_type 'SuperNova, Dual, Cu at zero, Atlas'
_diffrn_measurement_method '\w scans'
_diffrn_radiation_type CuK\a
_diffrn_radiation_wavelength 1.54184
_diffrn_reflns_av_R_equivalents 0.0260
_diffrn_reflns_av_unetI/netI 0.0146
_diffrn_reflns_laue_measured_fraction_full 0.998
_diffrn_reflns_laue_measured_fraction_max 0.990
_diffrn_reflns_limit_h_max 14
_diffrn_reflns_limit_h_min -17
_diffrn_reflns_limit_k_max 12
_diffrn_reflns_limit_k_min -15
_diffrn_reflns_limit_l_max 24
_diffrn_reflns_limit_l_min -22
_diffrn_reflns_number 5728
_diffrn_reflns_point_group_measured_fraction_full 0.998
_diffrn_reflns_point_group_measured_fraction_max 0.990
_diffrn_reflns_theta_full 67.684
_diffrn_reflns_theta_max 73.912
_diffrn_reflns_theta_min 3.829
_exptl_absorpt_coefficient_mu 2.974
_exptl_crystal_colour Green
_exptl_crystal_density_diffrn 1.167
_exptl_crystal_description polyhedral
_exptl_crystal_F_000 1400
_refine_diff_density_max 1.943
_refine_diff_density_min -1.861
_refine_diff_density_rms 0.204
_refine_ls_extinction_method none
_refine_ls_goodness_of_fit_ref 1.079
_refine_ls_hydrogen_treatment constr
_refine_ls_matrix_type full
_refine_ls_number_parameters 72
_refine_ls_number_reflns 1192
_refine_ls_number_restraints 58
_refine_ls_restrained_S_all 1.112
_refine_ls_R_factor_all 0.0982
_refine_ls_R_factor_gt 0.0966
_refine_ls_shift/su_max 0.000
_refine_ls_shift/su_mean 0.000
_refine_ls_structure_factor_coef Fsqd
_refine_ls_weighting_details
;
 w=1/[\s^2^(Fo^2^)+(0.2000P)^2^+37.8050P]
 where P=(Fo^2^+2Fc^2^)/3
;
_refine_ls_weighting_scheme calc
_refine_ls_wR_factor_gt 0.2861
_refine_ls_wR_factor_ref 0.2886
_reflns_Friedel_coverage 0.000
_reflns_number_gt 1150
_reflns_number_total 1192
_reflns_threshold_expression 'I > 2\s(I)'
_cod_data_source_file ic5b02316_si_002.cif
_cod_data_source_block FJU-14-ClO4
_cod_original_cell_volume 3998.92(14)
_cod_database_code 4344840
_shelxl_version_number 2013-2
_shelx_space_group_comment
;
The symmetry employed for this shelxl refinement is uniquely defined
by the following loop, which should always be used as a source of
symmetry information in preference to the above space-group names.
They are only intended as comments.
;
_olex2_refinement_description
;
1. Fixed Uiso
 At 1.2 times of:
  All C(H) groups
2. Shared sites
{N1, C3}
3. Restrained distances
 Cl2-O4 = Cl2-O3
 1.326 with sigma of 0.02
 H6-H4
 1.8 with sigma of 0.02
 H6-H4
 1.9 with sigma of 0.02
4. Uiso/Uaniso restraints and constraints
All non-hydrogen atoms have similar U: within 1.1A with sigma of 0.04 and sigma
for terminal atoms of 0.08
Uanis(O4) \\sim Ueq, Uanis(Cl2) \\sim Ueq, Uanis(O3) \\sim Ueq: with sigma of
0.01 and sigma for terminal atoms of 0.02
Uanis(C6) \\sim Ueq: with sigma of 0.01 and sigma for terminal atoms of 0.02
Uanis(C3) \\sim Ueq: with sigma of 0.01 and sigma for terminal atoms of 0.02
Uanis(C3) \\sim Ueq, Uanis(C4) \\sim Ueq: with sigma of 0.01 and sigma for
terminal atoms of 0.02
Uanis(C6) \\sim Ueq, Uanis(C4) \\sim Ueq: with sigma of 0.05 and sigma for
terminal atoms of 0.1
Uanis(C3) = Uanis(N1)
Uanis(N1) = Uanis(C3)
Uanis(O4) = Uanis(Cl2) = Uanis(O3)
Uanis(N2) = Uanis(O1)
5. Others
 Fixed Sof: N2(0.5) N1(0.25) C1(0.25) C5(0.25) C2(0.5) H2(0.5) C4(0.5) H4(0.5)
 O1(0.5) C3(0.25) Cl2(0.1875) O3(0.375) O4(0.375)
6.a Aromatic/amide H refined with riding coordinates:
 C6(H6), C2(H2), C4(H4)
;
_olex2_submission_special_instructions 'No special instructions were received'

loop_
_space_group_symop_operation_xyz
'x, y, z'
'-y, x, z'
'x, -y, -z'
'-x, -y, z'
'-y, -x, -z'
'y, x, -z'
'y, -x, z'
'-x, y, -z'
'x+1/2, y+1/2, z+1/2'
'-y+1/2, x+1/2, z+1/2'
'x+1/2, -y+1/2, -z+1/2'
'-x+1/2, -y+1/2, z+1/2'
'-y+1/2, -x+1/2, -z+1/2'
'y+1/2, x+1/2, -z+1/2'
'y+1/2, -x+1/2, z+1/2'
'-x+1/2, y+1/2, -z+1/2'
'-x, -y, -z'
'y, -x, -z'
'-x, y, z'
'x, y, -z'
'y, x, z'
'-y, -x, z'
'-y, x, -z'
'x, -y, z'
'-x+1/2, -y+1/2, -z+1/2'
'y+1/2, -x+1/2, -z+1/2'
'-x+1/2, y+1/2, z+1/2'
'x+1/2, y+1/2, -z+1/2'
'y+1/2, x+1/2, z+1/2'
'-y+1/2, -x+1/2, z+1/2'
'-y+1/2, x+1/2, -z+1/2'
'x+1/2, -y+1/2, z+1/2'

loop_
_atom_site_label
_atom_site_type_symbol
_atom_site_fract_x
_atom_site_fract_y
_atom_site_fract_z
_atom_site_U_iso_or_equiv
_atom_site_adp_type
_atom_site_occupancy
_atom_site_site_symmetry_order
_atom_site_calc_flag
_atom_site_refinement_flags_posn
_atom_site_refinement_flags_adp
_atom_site_refinement_flags_occupancy
_atom_site_disorder_assembly
_atom_site_disorder_group
Cu1 Cu 0.17997(8) 0.0000 0.0000 0.0147(5) Uani 1 4 d S TU P . .
Cl1 Cl 0.0000 0.0000 0.0000 0.0260(10) Uani 1 16 d S TU P A .
N2 N 0.1731(14) 0.1050(16) 0.0681(13) 0.028(2) Uani 0.5 1 d . U . A 1
N1 N 0.1966(3) 0.1966(3) 0.1593(3) 0.0272(13) Uani 0.5 2 d S TU P A 1
C6 C 0.3074(5) 0.1926(5) 0.2500 0.074(3) Uani 1 2 d S TU P . .
H6 H 0.3537 0.1463 0.2500 0.089 Uiso 1 2 calc DRS T P B 1
O2 O 0.3446(10) 0.0000 0.0000 0.117(6) Uani 1 4 d S TU P A .
C1 C 0.1580(6) 0.1580(6) 0.0978(6) 0.024(3) Uani 0.5 2 d S TU P A 2
C5 C 0.2336(7) 0.2336(7) 0.2186(7) 0.031(3) Uani 0.5 2 d S TU P A 1
C2 C 0.2271(7) 0.1196(7) 0.1220(5) 0.029(2) Uani 0.5 1 d . U . A 1
H2 H 0.2789 0.0828 0.1333 0.034 Uiso 0.5 1 calc R . . A 1
C4 C 0.2709(10) 0.1553(10) 0.1922(7) 0.059(4) Uani 0.5 1 d . U . A 2
H4 H 0.2969 0.1004 0.1747 0.071 Uiso 0.5 1 calc DR . . A 2
O1 O 0.1987(10) 0.0888(13) 0.0742(10) 0.028(2) Uani 0.5 1 d . U . A 2
C3 C 0.1966(3) 0.1966(3) 0.1593(3) 0.0272(13) Uani 0.5 2 d S TU P A 2
Cl2 Cl 0.5000 0.0000 0.2051(10) 0.190(5) Uani 0.75 4 d DS TU P . .
O3 O 0.4201(16) 0.0000 0.1696(13) 0.190(5) Uani 0.75 2 d DS TU P . .
O4 O 0.5000 0.0841(16) 0.2447(14) 0.190(5) Uani 0.75 2 d DS TU P . .

loop_
_atom_site_aniso_label
_atom_site_aniso_U_11
_atom_site_aniso_U_22
_atom_site_aniso_U_33
_atom_site_aniso_U_23
_atom_site_aniso_U_13
_atom_site_aniso_U_12
Cu1 0.0216(8) 0.0160(7) 0.0067(7) 0.000 0.000 0.000
Cl1 0.0174(12) 0.0174(12) 0.043(3) 0.000 0.000 0.000
N2 0.036(8) 0.029(6) 0.018(4) -0.006(4) -0.013(5) 0.002(4)
N1 0.0290(18) 0.0290(18) 0.024(3) -0.0086(17) -0.0086(17) 0.003(2)
C6 0.080(4) 0.080(4) 0.061(5) -0.044(4) -0.044(4) 0.040(5)
O2 0.047(7) 0.183(18) 0.122(13) 0.000 0.000 0.000
C1 0.029(4) 0.029(4) 0.015(6) -0.010(3) -0.010(3) -0.005(5)
C5 0.035(4) 0.035(4) 0.022(6) -0.010(4) -0.010(4) 0.003(6)
C2 0.035(5) 0.028(5) 0.022(4) -0.008(4) -0.017(4) 0.005(4)
C4 0.066(7) 0.059(6) 0.052(6) -0.035(5) -0.029(5) 0.024(6)
O1 0.036(8) 0.029(6) 0.018(4) -0.006(4) -0.013(5) 0.002(4)
C3 0.0290(18) 0.0290(18) 0.024(3) -0.0086(17) -0.0086(17) 0.003(2)
Cl2 0.187(7) 0.181(7) 0.203(7) 0.000 0.000 0.000
O3 0.187(7) 0.181(7) 0.203(7) 0.000 0.000 0.000
O4 0.187(7) 0.181(7) 0.203(7) 0.000 0.000 0.000

loop_
_atom_type_symbol
_atom_type_description
_atom_type_scat_dispersion_real
_atom_type_scat_dispersion_imag
_atom_type_scat_source
C C 0.0181 0.0091 'International Tables Vol C Tables 4.2.6.8 and 6.1.1.4'
H H 0.0000 0.0000 'International Tables Vol C Tables 4.2.6.8 and 6.1.1.4'
Cl Cl 0.3639 0.7018 'International Tables Vol C Tables 4.2.6.8 and 6.1.1.4'
Cu Cu -1.9646 0.5888 'International Tables Vol C Tables 4.2.6.8 and 6.1.1.4'
N N 0.0311 0.0180 'International Tables Vol C Tables 4.2.6.8 and 6.1.1.4'
O O 0.0492 0.0322 'International Tables Vol C Tables 4.2.6.8 and 6.1.1.4'

loop_
_geom_angle_atom_site_label_1
_geom_angle_atom_site_label_2
_geom_angle_atom_site_label_3
_geom_angle
_geom_angle_site_symmetry_1
_geom_angle_site_symmetry_3
N2 Cu1 Cl1 87.2(6) . .
N2 Cu1 Cl1 87.2(6) 20 .
N2 Cu1 Cl1 87.2(6) 24 .
N2 Cu1 Cl1 87.2(6) 3 .
N2 Cu1 N2 174.4(11) 24 20
N2 Cu1 N2 84.2(13) 3 24
N2 Cu1 N2 95.6(14) 3 20
N2 Cu1 N2 174.4(11) 3 .
N2 Cu1 N2 84.2(13) 20 .
N2 Cu1 N2 95.6(14) 24 .
N2 Cu1 O2 92.8(6) 20 .
N2 Cu1 O2 92.8(6) . .
N2 Cu1 O2 92.8(6) 3 .
N2 Cu1 O2 92.8(6) 24 .
O2 Cu1 Cl1 180.0 . .
O1 Cu1 Cl1 97.8(4) 3 .
O1 Cu1 Cl1 97.8(4) 20 .
O1 Cu1 Cl1 97.8(4) 24 .
O1 Cu1 Cl1 97.8(4) . .
O1 Cu1 O2 82.2(4) 3 .
O1 Cu1 O2 82.2(4) . .
O1 Cu1 O2 82.2(4) 20 .
O1 Cu1 O2 82.2(4) 24 .
O1 Cu1 O1 164.4(9) 24 20
O1 Cu1 O1 80.4(10) 3 20
O1 Cu1 O1 164.4(9) 3 .
O1 Cu1 O1 97.5(12) 20 .
O1 Cu1 O1 80.4(10) 24 .
O1 Cu1 O1 97.5(12) 3 24
Cu1 Cl1 Cu1 90.0 18 17
Cu1 Cl1 Cu1 90.0 2 .
Cu1 Cl1 Cu1 90.0 2 17
Cu1 Cl1 Cu1 180.0 18 2
Cu1 Cl1 Cu1 180.0 17 .
Cu1 Cl1 Cu1 90.0 18 .
N2 N2 Cu1 123.9(4) 21 .
C2 N2 Cu1 128.7(10) . .
C2 N2 N2 107.3(9) . 21
C2 N1 C5 129.0(4) . .
C2 N1 C5 129.0(4) 21 .
C2 N1 C2 102.1(8) 21 .
C5 C6 C5 62.8(10) . 25
C4 C6 C4 179.3(15) 13 .
O1 C1 O1 127.1(16) . 21
N1 C5 C5 175.6(19) . 25
C6 C5 N1 121.3(5) . .
C6 C5 N1 121.3(5) 25 .
C6 C5 C6 117.2(10) . 25
C6 C5 C5 58.6(5) . 25
C6 C5 C5 58.6(5) 25 25
N2 C2 N1 111.6(11) . .
C1 O1 Cu1 137.4(9) . .
O3 Cl2 Cl2 121.8(16) . 26
O3 Cl2 Cl2 121.8(16) 19_655 26
O3 Cl2 O3 116(3) . 19_655
O3 Cl2 O4 172(2) 19_655 13
O3 Cl2 O4 106.8(8) 19_655 .
O3 Cl2 O4 106.8(8) 19_655 4_655
O3 Cl2 O4 71.6(14) 19_655 26
O3 Cl2 O4 106.8(8) . .
O3 Cl2 O4 172(2) . 26
O3 Cl2 O4 106.8(8) . 4_655
O3 Cl2 O4 71.6(14) . 13
O4 Cl2 Cl2 50.2(11) 26 26
O4 Cl2 Cl2 56.7(16) 4_655 26
O4 Cl2 Cl2 56.7(16) . 26
O4 Cl2 Cl2 50.2(11) 13 26
O4 Cl2 O4 69.4(11) . 26
O4 Cl2 O4 69.4(11) 4_655 26
O4 Cl2 O4 100(2) 26 13
O4 Cl2 O4 69.4(11) 4_655 13
O4 Cl2 O4 113(3) . 4_655
O4 Cl2 O4 69.4(11) . 13
Cl2 O3 O4 60.2(11) . 13
Cl2 O4 Cl2 73(2) . 26
Cl2 O4 O3 121(3) . 26
Cl2 O4 O3 48.2(11) 26 26
Cl2 O4 O4 58.7(9) . 13
Cl2 O4 O4 51.8(12) 26 26
Cl2 O4 O4 58.7(9) . 26
Cl2 O4 O4 51.8(12) 26 13
O3 O4 O4 82(2) 26 13
O3 O4 O4 82(2) 26 26
O4 O4 O4 89.1(5) 13 26

loop_
_geom_bond_atom_site_label_1
_geom_bond_atom_site_label_2
_geom_bond_distance
_geom_bond_site_symmetry_2
Cu1 Cl1 2.5568(12) .
Cu1 N2 2.01(2) 20
Cu1 N2 2.01(2) 3
Cu1 N2 2.01(2) .
Cu1 N2 2.01(2) 24
Cu1 O2 2.339(14) .
Cu1 O1 1.96(2) .
Cu1 O1 1.96(2) 20
Cu1 O1 1.96(2) 24
Cu1 O1 1.96(2) 3
Cl1 Cu1 2.5568(12) 18
Cl1 Cu1 2.5568(12) 17
Cl1 Cu1 2.5568(12) 2
N2 N2 1.37(3) 21
N2 C2 1.33(2) .
N1 C5 1.391(13) .
N1 C2 1.389(10) .
N1 C2 1.389(10) 21
C6 C5 1.351(11) 25
C6 C5 1.351(11) .
C6 C4 1.364(9) 13
C6 C4 1.364(9) .
C1 O1 1.233(17) 21
C1 O1 1.233(17) .
C5 C6 1.351(11) 25
C5 C5 1.41(3) 25
Cl2 Cl2 1.78(4) 26
Cl2 O3 1.335(17) .
Cl2 O3 1.335(17) 19_655
Cl2 O4 1.55(3) 13
Cl2 O4 1.430(17) .
Cl2 O4 1.55(3) 26
Cl2 O4 1.430(17) 4_655
O3 O4 1.70(4) 13
O4 Cl2 1.55(3) 26
O4 O3 1.70(4) 26
O4 O4 1.70(4) 13
O4 O4 1.70(4) 26
